data_7214645
loop_
_publ_author_name
'Maekawa, Masahiko'
'Tominaga, Toshi'
'Sugimoto, Kunihisa'
'Okubo, Takashi'
'Kuroda--Sowa, Takayoshi'
'Munakata, Megumu'
'Kitagawa, Susumu'

_publ_section_title
;
 Structural controls of 2D sheet copper(i) ethylene and carbonyl
 coordination polymers directed by anions and solvents
;
_journal_issue 18
_journal_name_full CrystEngComm
_journal_page_first 5955
_journal_paper_doi 10.1039/c2ce25211b
_journal_volume 14
_journal_year 2012
_chemical_formula_moiety 'C36 H42 Cu4 N12 O0.33, 4(Cl O4), 0.33(C)'
_chemical_formula_sum 'C36.33 H42 Cl4 Cu4 N12 O16.33'
_chemical_formula_weight 1304.06
_space_group_IT_number 146
_symmetry_cell_setting trigonal
_symmetry_Int_Tables_number 146
_symmetry_space_group_name_Hall 'R 3'
_symmetry_space_group_name_H-M 'R 3 :H'
_atom_sites_solution_hydrogens geom
_atom_sites_solution_primary direct
_atom_sites_solution_secondary difmap
_cell_angle_alpha 90.00
_cell_angle_beta 90.00
_cell_angle_gamma 120.00
_cell_formula_units_Z 3
_cell_length_a 14.448(14)
_cell_length_b 14.448(14)
_cell_length_c 21.25(2)
_cell_measurement_reflns_used 9878
_cell_measurement_temperature 119(2)
_cell_measurement_theta_max 27.48
_cell_measurement_theta_min 3.78
_cell_volume 3842(6)
_computing_structure_refinement 'SHELXL-97 (Sheldrick, 2008)'
_diffrn_ambient_temperature 119(2)
_diffrn_detector_area_resol_mean 7.31
_diffrn_measured_fraction_theta_full 0.995
_diffrn_measured_fraction_theta_max 0.995
_diffrn_measurement_device_type 'Rigaku Mercury'
_diffrn_measurement_method \w
_diffrn_radiation_monochromator graphite
_diffrn_radiation_source 'fine-focus rotating anode'
_diffrn_radiation_type MoK\a
_diffrn_radiation_wavelength 0.71070
_diffrn_reflns_av_R_equivalents 0.0385
_diffrn_reflns_av_sigmaI/netI 0.0530
_diffrn_reflns_limit_h_max 18
_diffrn_reflns_limit_h_min -18
_diffrn_reflns_limit_k_max 17
_diffrn_reflns_limit_k_min -16
_diffrn_reflns_limit_l_max 24
_diffrn_reflns_limit_l_min -27
_diffrn_reflns_number 9878
_diffrn_reflns_theta_full 27.48
_diffrn_reflns_theta_max 27.48
_diffrn_reflns_theta_min 3.78
_exptl_absorpt_coefficient_mu 1.926
_exptl_absorpt_correction_T_max 0.9445
_exptl_absorpt_correction_T_min 0.7610
_exptl_absorpt_correction_type multi-scan
_exptl_absorpt_process_details 'Jacobson, R. (1998) Private communication'
_exptl_crystal_colour red
_exptl_crystal_density_diffrn 1.700
_exptl_crystal_density_method 'not measured'
_exptl_crystal_description chip
_exptl_crystal_F_000 1976.0
_exptl_crystal_size_max 0.15
_exptl_crystal_size_mid 0.10
_exptl_crystal_size_min 0.03
_refine_diff_density_max 1.355
_refine_diff_density_min -0.712
_refine_diff_density_rms 0.124
_refine_ls_abs_structure_details 'Flack H D (1983), Acta Cryst. A39, 876-881'
_refine_ls_abs_structure_Flack -0.02(2)
_refine_ls_extinction_method none
_refine_ls_goodness_of_fit_ref 1.122
_refine_ls_hydrogen_treatment noref
_refine_ls_matrix_type full
_refine_ls_number_parameters 214
_refine_ls_number_reflns 3420
_refine_ls_number_restraints 61
_refine_ls_restrained_S_all 1.112
_refine_ls_R_factor_all 0.0574
_refine_ls_R_factor_gt 0.0494
_refine_ls_shift/su_max 0.000
_refine_ls_shift/su_mean 0.000
_refine_ls_structure_factor_coef Fsqd
_refine_ls_weighting_details 'calc w=1/[\s^2^(Fo^2^)+(0.0750P)^2^+4.0543P] where P=(Fo^2^+2Fc^2^)/3'
_refine_ls_weighting_scheme calc
_refine_ls_wR_factor_gt 0.1252
_refine_ls_wR_factor_ref 0.1293
_reflns_number_gt 3070
_reflns_number_total 3420
_reflns_threshold_expression >2\s(I)
_cod_data_source_file c2ce25211b.txt
_cod_data_source_block {[Cu4(Me2bpm)3(C2H4)3(MeOH)0.33](ClO4)4}n
_cod_original_cell_volume 3841(6)
_cod_original_sg_symbol_H-M 'R 3'
_cod_database_code 7214645

loop_
_symmetry_equiv_pos_site_id
_symmetry_equiv_pos_as_xyz
1 'x, y, z'
2 '-y, x-y, z'
3 '-x+y, -x, z'
4 'x+2/3, y+1/3, z+1/3'
5 '-y+2/3, x-y+1/3, z+1/3'
6 '-x+y+2/3, -x+1/3, z+1/3'
7 'x+1/3, y+2/3, z+2/3'
8 '-y+1/3, x-y+2/3, z+2/3'
9 '-x+y+1/3, -x+2/3, z+2/3'

loop_
_atom_site_label
_atom_site_type_symbol
_atom_site_fract_x
_atom_site_fract_y
_atom_site_fract_z
_atom_site_U_iso_or_equiv
_atom_site_adp_type
_atom_site_occupancy
_atom_site_symmetry_multiplicity
_atom_site_calc_flag
_atom_site_refinement_flags
_atom_site_disorder_assembly
_atom_site_disorder_group
Cu1 Cu 0.61500(5) 0.79264(5) 0.59552(3) 0.01676(16) Uani 1 1 d . . .
Cu2 Cu 1.0000 1.0000 0.43711(5) 0.0159(2) Uani 1 3 d S . .
Cl2 Cl 0.8444(9) 1.1415(8) 0.6548(5) 0.0406(8) Uani 0.289(8) 1 d PU A 1
O6 O 0.9071(17) 1.2618(14) 0.6468(9) 0.0406(8) Uani 0.289(8) 1 d PU A 1
O7 O 0.897(2) 1.1038(16) 0.6143(11) 0.0406(8) Uani 0.289(8) 1 d PU A 1
O8 O 0.8583(15) 1.1137(15) 0.7106(9) 0.0406(8) Uani 0.289(8) 1 d PU A 1
O9 O 0.7160(19) 1.0749(16) 0.6429(11) 0.0406(8) Uani 0.289(8) 1 d PU A 1
Cl1 Cl 0.8283(3) 1.1619(3) 0.64375(19) 0.0406(8) Uani 0.711(8) 1 d PU A 2
O2 O 0.8583(6) 1.2714(5) 0.6268(4) 0.0406(8) Uani 0.711(8) 1 d PU A 2
O3 O 0.8915(8) 1.1288(6) 0.6086(5) 0.0406(8) Uani 0.711(8) 1 d PU A 2
O4 O 0.8470(6) 1.1590(6) 0.7108(4) 0.0406(8) Uani 0.711(8) 1 d PU A 2
O5 O 0.7253(8) 1.0985(6) 0.6295(4) 0.0406(8) Uani 0.711(8) 1 d PU A 2
Cl3 Cl 0.6667 1.3333 0.43387(11) 0.0188(4) Uani 1 3 d S . .
O10 O 0.6667 1.3333 0.3677(4) 0.049(2) Uani 1 3 d S . .
O11 O 0.7047(4) 1.2638(4) 0.4550(3) 0.0447(13) Uani 1 1 d . . .
N1 N 0.5213(4) 0.6385(3) 0.5653(2) 0.0161(9) Uani 1 1 d . . .
N2 N 0.5157(4) 0.8628(3) 0.5697(2) 0.0186(10) Uani 1 1 d . . .
N3 N 0.8631(3) 0.9952(3) 0.4653(2) 0.0159(9) Uani 1 1 d . . .
N4 N 0.7078(4) 0.9043(4) 0.5302(2) 0.0149(9) Uani 1 1 d . . .
C1 C 0.6988(6) 0.8626(5) 0.6771(3) 0.0343(14) Uani 1 1 d . . .
H1A H 0.7742 0.8796 0.6783 0.041 Uiso 1 1 calc R . .
H1B H 0.6873 0.9186 0.6962 0.041 Uiso 1 1 calc R . .
C2 C 0.6253(6) 0.7623(6) 0.6889(3) 0.0357(16) Uani 1 1 d . . .
H2A H 0.5650 0.7514 0.7161 0.043 Uiso 1 1 calc R . .
H2B H 0.6518 0.7125 0.6982 0.043 Uiso 1 1 calc R . .
C3 C 0.4206(4) 0.5837(4) 0.5863(3) 0.0193(11) Uani 1 1 d . . .
H3 H 0.3993 0.6188 0.6158 0.023 Uiso 1 1 calc R . .
C4 C 0.5661(4) 0.9460(4) 0.5303(3) 0.0166(11) Uani 1 1 d . . .
C5 C 0.5188(4) 1.0036(4) 0.5100(3) 0.0164(11) Uani 1 1 d . . .
H5 H 0.5574 1.0656 0.4847 0.020 Uiso 1 1 calc R . .
C6 C 0.5559(4) 0.5874(4) 0.5275(3) 0.0192(11) Uani 1 1 d . . .
C7 C 0.8023(4) 0.9244(4) 0.5094(3) 0.0190(11) Uani 1 1 d . . .
H7 H 0.8304 0.8838 0.5279 0.023 Uiso 1 1 calc R . .
C8 C 0.6720(4) 0.9684(4) 0.5076(3) 0.0146(10) Uani 1 1 d . . .
C9 C 0.7302(4) 1.0466(4) 0.4638(3) 0.0175(10) Uani 1 1 d . . .
H9 H 0.7055 1.0925 0.4490 0.021 Uiso 1 1 calc R . .
C10 C 0.8257(4) 1.0571(4) 0.4415(2) 0.0158(10) Uani 1 1 d . . .
C11 C 0.6658(4) 0.6475(5) 0.5024(3) 0.0238(12) Uani 1 1 d . . .
H11A H 0.7151 0.6891 0.5363 0.029 Uiso 1 1 calc R . .
H11B H 0.6690 0.6960 0.4691 0.029 Uiso 1 1 calc R . .
H11C H 0.6862 0.5974 0.4851 0.029 Uiso 1 1 calc R . .
C12 C 0.8866(5) 1.1322(5) 0.3904(3) 0.0234(13) Uani 1 1 d . . .
H12A H 0.9633 1.1646 0.3988 0.028 Uiso 1 1 calc R . .
H12B H 0.8674 1.1883 0.3881 0.028 Uiso 1 1 calc R . .
H12C H 0.8695 1.0935 0.3503 0.028 Uiso 1 1 calc R . .
C13 C 1.0000 1.0000 0.2797(12) 0.010(4) Uiso 0.33 3 d SP . .
O1 O 1.016(3) 0.988(4) 0.3352(13) 0.010(4) Uiso 0.11 1 d P . .

loop_
_atom_site_aniso_label
_atom_site_aniso_U_11
_atom_site_aniso_U_22
_atom_site_aniso_U_33
_atom_site_aniso_U_23
_atom_site_aniso_U_13
_atom_site_aniso_U_12
Cu1 0.0164(3) 0.0136(3) 0.0184(3) 0.0022(3) 0.0011(3) 0.0061(3)
Cu2 0.0134(3) 0.0134(3) 0.0209(6) 0.000 0.000 0.00670(17)
Cl2 0.0439(12) 0.0261(14) 0.0408(14) -0.0082(11) 0.0116(10) 0.0092(9)
O6 0.0439(12) 0.0261(14) 0.0408(14) -0.0082(11) 0.0116(10) 0.0092(9)
O7 0.0439(12) 0.0261(14) 0.0408(14) -0.0082(11) 0.0116(10) 0.0092(9)
O8 0.0439(12) 0.0261(14) 0.0408(14) -0.0082(11) 0.0116(10) 0.0092(9)
O9 0.0439(12) 0.0261(14) 0.0408(14) -0.0082(11) 0.0116(10) 0.0092(9)
Cl1 0.0439(12) 0.0261(14) 0.0408(14) -0.0082(11) 0.0116(10) 0.0092(9)
O2 0.0439(12) 0.0261(14) 0.0408(14) -0.0082(11) 0.0116(10) 0.0092(9)
O3 0.0439(12) 0.0261(14) 0.0408(14) -0.0082(11) 0.0116(10) 0.0092(9)
O4 0.0439(12) 0.0261(14) 0.0408(14) -0.0082(11) 0.0116(10) 0.0092(9)
O5 0.0439(12) 0.0261(14) 0.0408(14) -0.0082(11) 0.0116(10) 0.0092(9)
Cl3 0.0182(6) 0.0182(6) 0.0201(11) 0.000 0.000 0.0091(3)
O10 0.065(4) 0.065(4) 0.017(4) 0.000 0.000 0.032(2)
O11 0.047(3) 0.030(3) 0.063(4) 0.011(2) -0.007(3) 0.023(2)
N1 0.012(2) 0.012(2) 0.021(2) -0.0003(17) 0.0020(17) 0.0038(18)
N2 0.016(2) 0.015(2) 0.027(3) 0.0051(18) 0.0026(19) 0.0095(19)
N3 0.013(2) 0.010(2) 0.022(2) -0.0012(17) -0.0001(17) 0.0037(17)
N4 0.013(2) 0.012(2) 0.019(2) 0.0036(17) 0.0029(18) 0.0055(18)
C1 0.043(4) 0.039(4) 0.021(3) -0.005(3) -0.009(3) 0.021(3)
C2 0.033(4) 0.047(4) 0.015(3) 0.011(3) -0.002(3) 0.012(3)
C3 0.016(3) 0.012(2) 0.027(3) -0.002(2) -0.001(2) 0.005(2)
C4 0.010(2) 0.015(2) 0.025(3) 0.002(2) -0.001(2) 0.007(2)
C5 0.016(3) 0.012(2) 0.021(3) 0.005(2) 0.005(2) 0.007(2)
C6 0.018(3) 0.013(2) 0.025(3) 0.000(2) 0.001(2) 0.007(2)
C7 0.018(3) 0.014(3) 0.026(3) -0.001(2) -0.005(2) 0.009(2)
C8 0.011(2) 0.013(2) 0.020(3) -0.0023(19) 0.0002(19) 0.006(2)
C9 0.017(3) 0.014(2) 0.023(3) 0.003(2) -0.002(2) 0.009(2)
C10 0.011(2) 0.011(2) 0.021(3) 0.002(2) -0.001(2) 0.003(2)
C11 0.020(3) 0.018(3) 0.028(3) -0.006(2) 0.003(2) 0.006(2)
C12 0.022(3) 0.017(3) 0.028(3) 0.002(2) 0.002(2) 0.007(2)

loop_
_atom_type_symbol
_atom_type_description
_atom_type_scat_dispersion_real
_atom_type_scat_dispersion_imag
_atom_type_scat_source
C C 0.0033 0.0016 'International Tables Vol C Tables 4.2.6.8 and 6.1.1.4'
H H 0.0000 0.0000 'International Tables Vol C Tables 4.2.6.8 and 6.1.1.4'
N N 0.0061 0.0033 'International Tables Vol C Tables 4.2.6.8 and 6.1.1.4'
O O 0.0106 0.0060 'International Tables Vol C Tables 4.2.6.8 and 6.1.1.4'
Cu Cu 0.3201 1.2651 'International Tables Vol C Tables 4.2.6.8 and 6.1.1.4'
Cl Cl 0.1484 0.1585 'International Tables Vol C Tables 4.2.6.8 and 6.1.1.4'

loop_
_geom_angle_atom_site_label_1
_geom_angle_atom_site_label_2
_geom_angle_atom_site_label_3
_geom_angle
_geom_angle_site_symmetry_1
_geom_angle_site_symmetry_3
N4 Cu1 N1 117.54(19) . .
N4 Cu1 C2 137.5(3) . .
N1 Cu1 C2 98.6(3) . .
N4 Cu1 C1 101.0(3) . .
N1 Cu1 C1 134.6(2) . .
C2 Cu1 C1 37.5(3) . .
N4 Cu1 N2 77.75(18) . .
N1 Cu1 N2 101.20(18) . .
C2 Cu1 N2 118.2(3) . .
C1 Cu1 N2 109.9(2) . .
N3 Cu2 N3 111.70(12) 3_675 .
N3 Cu2 N3 111.70(12) 3_675 2_765
N3 Cu2 N3 111.70(12) . 2_765
N3 Cu2 O1 115.5(9) 3_675 3_675
N3 Cu2 O1 99.1(9) . 3_675
N3 Cu2 O1 106.4(13) 2_765 3_675
N3 Cu2 O1 106.4(13) 3_675 .
N3 Cu2 O1 115.5(8) . .
N3 Cu2 O1 99.1(9) 2_765 .
O1 Cu2 O1 16.4(11) 3_675 .
N3 Cu2 O1 99.1(9) 3_675 2_765
N3 Cu2 O1 106.4(13) . 2_765
N3 Cu2 O1 115.5(8) 2_765 2_765
O1 Cu2 O1 16.4(11) 3_675 2_765
O1 Cu2 O1 16.4(11) . 2_765
O8 Cl2 O7 103.6(14) . .
O8 Cl2 O6 111.2(13) . .
O7 Cl2 O6 104.0(12) . .
O8 Cl2 O9 105.5(12) . .
O7 Cl2 O9 110.5(13) . .
O6 Cl2 O9 120.8(13) . .
O5 Cl1 O3 109.3(6) . .
O5 Cl1 O4 111.2(5) . .
O3 Cl1 O4 110.0(5) . .
O5 Cl1 O2 108.2(6) . .
O3 Cl1 O2 109.8(5) . .
O4 Cl1 O2 108.3(5) . .
O10 Cl3 O11 108.2(3) . .
O10 Cl3 O11 108.2(3) . 2_775
O11 Cl3 O11 110.8(3) . 2_775
O10 Cl3 O11 108.2(3) . 3_575
O11 Cl3 O11 110.8(3) . 3_575
O11 Cl3 O11 110.8(3) 2_775 3_575
C3 N1 C6 117.8(5) . .
C3 N1 Cu1 118.1(4) . .
C6 N1 Cu1 124.0(4) . .
C3 N2 C4 116.1(5) 2_665 .
C3 N2 Cu1 131.4(4) 2_665 .
C4 N2 Cu1 112.4(3) . .
C7 N3 C10 116.2(5) . .
C7 N3 Cu2 119.1(4) . .
C10 N3 Cu2 124.7(4) . .
C7 N4 C8 116.0(5) . .
C7 N4 Cu1 126.7(4) . .
C8 N4 Cu1 117.2(3) . .
C2 C1 Cu1 70.8(4) . .
C2 C1 H1A 116.5 . .
Cu1 C1 H1A 116.5 . .
C2 C1 H1B 116.5 . .
Cu1 C1 H1B 116.5 . .
H1A C1 H1B 113.5 . .
C1 C2 Cu1 71.8(4) . .
C1 C2 H2A 116.4 . .
Cu1 C2 H2A 116.4 . .
C1 C2 H2B 116.4 . .
Cu1 C2 H2B 116.4 . .
H2A C2 H2B 113.4 . .
N2 C3 N1 126.3(5) 3_565 .
N2 C3 H3 116.8 3_565 .
N1 C3 H3 116.8 . .
N2 C4 C5 121.6(5) . .
N2 C4 C8 116.0(5) . .
C5 C4 C8 122.3(5) . .
C4 C5 C6 118.6(5) . 2_665
C4 C5 H5 120.7 . .
C6 C5 H5 120.7 2_665 .
N1 C6 C5 119.2(5) . 3_565
N1 C6 C11 118.6(5) . .
C5 C6 C11 122.1(5) 3_565 .
N4 C7 N3 127.6(5) . .
N4 C7 H7 116.2 . .
N3 C7 H7 116.2 . .
N4 C8 C9 120.9(5) . .
N4 C8 C4 116.3(5) . .
C9 C8 C4 122.8(5) . .
C8 C9 C10 119.0(5) . .
C8 C9 H9 120.5 . .
C10 C9 H9 120.5 . .
N3 C10 C9 120.1(5) . .
N3 C10 C12 118.3(5) . .
C9 C10 C12 121.6(5) . .
C6 C11 H11A 109.5 . .
C6 C11 H11B 109.5 . .
H11A C11 H11B 109.5 . .
C6 C11 H11C 109.5 . .
H11A C11 H11C 109.5 . .
H11B C11 H11C 109.5 . .
C10 C12 H12A 109.5 . .
C10 C12 H12B 109.5 . .
H12A C12 H12B 109.5 . .
C10 C12 H12C 109.5 . .
H12A C12 H12C 109.5 . .
H12B C12 H12C 109.5 . .
O1 C13 O1 29(2) 2_765 .
O1 C13 O1 29(2) 2_765 3_675
O1 C13 O1 29(2) . 3_675
O1 O1 O1 60.000(18) 3_675 2_765
O1 O1 C13 75.3(10) 3_675 .
O1 O1 C13 75.3(10) 2_765 .
O1 O1 Cu2 81.8(5) 3_675 .
O1 O1 Cu2 81.8(5) 2_765 .
C13 O1 Cu2 153.4(17) . .

loop_
_geom_bond_atom_site_label_1
_geom_bond_atom_site_label_2
_geom_bond_distance
_geom_bond_site_symmetry_2
Cu1 N4 2.041(5) .
Cu1 N1 2.047(5) .
Cu1 C2 2.053(7) .
Cu1 C1 2.065(7) .
Cu1 N2 2.201(5) .
Cu2 N3 2.035(5) 3_675
Cu2 N3 2.035(5) .
Cu2 N3 2.035(5) 2_765
Cu2 O1 2.20(3) 3_675
Cu2 O1 2.20(3) .
Cu2 O1 2.20(3) 2_765
Cl2 O8 1.30(2) .
Cl2 O7 1.43(2) .
Cl2 O6 1.515(19) .
Cl2 O9 1.63(3) .
Cl1 O5 1.335(11) .
Cl1 O3 1.434(9) .
Cl1 O4 1.454(9) .
Cl1 O2 1.461(8) .
Cl3 O10 1.407(9) .
Cl3 O11 1.438(5) .
Cl3 O11 1.438(5) 2_775
Cl3 O11 1.438(5) 3_575
N1 C3 1.338(7) .
N1 C6 1.345(7) .
N2 C3 1.338(7) 2_665
N2 C4 1.341(7) .
N3 C7 1.341(7) .
N3 C10 1.353(7) .
N4 C7 1.322(7) .
N4 C8 1.354(7) .
C1 C2 1.323(10) .
C1 H1A 0.9900 .
C1 H1B 0.9900 .
C2 H2A 0.9900 .
C2 H2B 0.9900 .
C3 N2 1.338(7) 3_565
C3 H3 0.9500 .
C4 C5 1.385(7) .
C4 C8 1.477(7) .
C5 C6 1.404(7) 2_665
C5 H5 0.9500 .
C6 C5 1.404(7) 3_565
C6 C11 1.477(8) .
C7 H7 0.9500 .
C8 C9 1.379(8) .
C9 C10 1.394(8) .
C9 H9 0.9500 .
C10 C12 1.475(8) .
C11 H11A 0.9800 .
C11 H11B 0.9800 .
C11 H11C 0.9800 .
C12 H12A 0.9800 .
C12 H12B 0.9800 .
C12 H12C 0.9800 .
C13 O1 1.23(4) 2_765
C13 O1 1.23(4) .
C13 O1 1.23(4) 3_675
O1 O1 0.63(4) 3_675
O1 O1 0.63(4) 2_765

loop_
_geom_torsion_atom_site_label_1
_geom_torsion_atom_site_label_2
_geom_torsion_atom_site_label_3
_geom_torsion_atom_site_label_4
_geom_torsion
_geom_torsion_site_symmetry_1
_geom_torsion_site_symmetry_4
N4 Cu1 N1 C3 -136.4(4) . .
C2 Cu1 N1 C3 66.7(5) . .
C1 Cu1 N1 C3 78.6(5) . .
N2 Cu1 N1 C3 -54.5(4) . .
N4 Cu1 N1 C6 46.3(5) . .
C2 Cu1 N1 C6 -110.7(5) . .
C1 Cu1 N1 C6 -98.7(5) . .
N2 Cu1 N1 C6 128.2(4) . .
N4 Cu1 N2 C3 174.6(5) . 2_665
N1 Cu1 N2 C3 58.5(5) . 2_665
C2 Cu1 N2 C3 -47.7(6) . 2_665
C1 Cu1 N2 C3 -88.0(6) . 2_665
N4 Cu1 N2 C4 -5.3(4) . .
N1 Cu1 N2 C4 -121.4(4) . .
C2 Cu1 N2 C4 132.4(4) . .
C1 Cu1 N2 C4 92.1(4) . .
N3 Cu2 N3 C7 -111.3(3) 3_675 .
N3 Cu2 N3 C7 14.6(5) 2_765 .
O1 Cu2 N3 C7 126.5(12) 3_675 .
O1 Cu2 N3 C7 126.9(13) . .
O1 Cu2 N3 C7 141.6(8) 2_765 .
N3 Cu2 N3 C10 70.7(6) 3_675 .
N3 Cu2 N3 C10 -163.4(4) 2_765 .
O1 Cu2 N3 C10 -51.5(12) 3_675 .
O1 Cu2 N3 C10 -51.1(13) . .
O1 Cu2 N3 C10 -36.4(8) 2_765 .
N1 Cu1 N4 C7 -82.4(5) . .
C2 Cu1 N4 C7 62.6(6) . .
C1 Cu1 N4 C7 73.0(5) . .
N2 Cu1 N4 C7 -178.8(5) . .
N1 Cu1 N4 C8 101.0(4) . .
C2 Cu1 N4 C8 -114.0(5) . .
C1 Cu1 N4 C8 -103.6(4) . .
N2 Cu1 N4 C8 4.6(4) . .
N4 Cu1 C1 C2 -168.4(5) . .
N1 Cu1 C1 C2 -19.7(6) . .
N2 Cu1 C1 C2 110.7(5) . .
N4 Cu1 C2 C1 16.9(7) . .
N1 Cu1 C2 C1 166.0(5) . .
N2 Cu1 C2 C1 -86.3(5) . .
C6 N1 C3 N2 -5.3(9) . 3_565
Cu1 N1 C3 N2 177.2(4) . 3_565
C3 N2 C4 C5 2.3(8) 2_665 .
Cu1 N2 C4 C5 -177.9(4) . .
C3 N2 C4 C8 -174.7(5) 2_665 .
Cu1 N2 C4 C8 5.2(6) . .
N2 C4 C5 C6 -4.9(9) . 2_665
C8 C4 C5 C6 171.9(5) . 2_665
C3 N1 C6 C5 2.2(8) . 3_565
Cu1 N1 C6 C5 179.5(4) . 3_565
C3 N1 C6 C11 178.2(5) . .
Cu1 N1 C6 C11 -4.4(7) . .
C8 N4 C7 N3 -5.4(8) . .
Cu1 N4 C7 N3 178.0(4) . .
C10 N3 C7 N4 3.5(8) . .
Cu2 N3 C7 N4 -174.6(4) . .
C7 N4 C8 C9 2.5(8) . .
Cu1 N4 C8 C9 179.4(4) . .
C7 N4 C8 C4 179.6(5) . .
Cu1 N4 C8 C4 -3.4(6) . .
N2 C4 C8 N4 -1.5(7) . .
C5 C4 C8 N4 -178.5(5) . .
N2 C4 C8 C9 175.6(5) . .
C5 C4 C8 C9 -1.4(9) . .
N4 C8 C9 C10 1.7(8) . .
C4 C8 C9 C10 -175.3(5) . .
C7 N3 C10 C9 1.2(7) . .
Cu2 N3 C10 C9 179.3(4) . .
C7 N3 C10 C12 -176.6(5) . .
Cu2 N3 C10 C12 1.4(7) . .
C8 C9 C10 N3 -3.6(8) . .
C8 C9 C10 C12 174.2(5) . .
O1 C13 O1 O1 62.3(3) 2_765 3_675
O1 C13 O1 O1 -62.3(3) 3_675 2_765
O1 C13 O1 Cu2 31.13(15) 2_765 .
O1 C13 O1 Cu2 -31.13(17) 3_675 .
N3 Cu2 O1 O1 -126(8) 3_675 3_675
N3 Cu2 O1 O1 -1(8) . 3_675
N3 Cu2 O1 O1 118(7) 2_765 3_675
O1 Cu2 O1 O1 -60.69(8) 2_765 3_675
N3 Cu2 O1 O1 -65(8) 3_675 2_765
N3 Cu2 O1 O1 59(8) . 2_765
N3 Cu2 O1 O1 179(7) 2_765 2_765
O1 Cu2 O1 O1 60.69(11) 3_675 2_765
N3 Cu2 O1 C13 -96(8) 3_675 .
N3 Cu2 O1 C13 29(8) . .
N3 Cu2 O1 C13 148(7) 2_765 .
O1 Cu2 O1 C13 30.34(7) 3_675 .
O1 Cu2 O1 C13 -30.34(4) 2_765 .
